data_7107245
loop_
_publ_author_name
'Xiang-Yu Chen'
'Song Ye'
'Ruo-Chen Lin'

_publ_section_title
;
 Catalytic [2+2] and [3+2] cycloaddition reactions of allenoates with
 cyclic ketimines
;
_journal_name_full Chem.Commun.
_journal_page_first 1317
_journal_paper_doi 10.1039/c2cc16055b
_journal_volume 48
_journal_year 2012
_chemical_formula_moiety 'C19 H17 N O4 S'
_chemical_formula_sum 'C19 H17 N O4 S'
_chemical_formula_weight 355.40
_chemical_name_systematic
;
?
;
_space_group_IT_number 14
_symmetry_cell_setting monoclinic
_symmetry_space_group_name_Hall '-P 2ybc'
_symmetry_space_group_name_H-M 'P 1 21/c 1'
_atom_sites_solution_hydrogens geom
_atom_sites_solution_primary direct
_atom_sites_solution_secondary difmap
_audit_creation_method SHELXL-97
_cell_angle_alpha 90.00
_cell_angle_beta 106.66(3)
_cell_angle_gamma 90.00
_cell_formula_units_Z 4
_cell_length_a 10.487(2)
_cell_length_b 11.695(2)
_cell_length_c 14.052(3)
_cell_measurement_reflns_used 5122
_cell_measurement_temperature 173(2)
_cell_measurement_theta_max 27.4838
_cell_measurement_theta_min 1.5127
_cell_volume 1651.1(6)
_computing_cell_refinement 'CrystalClear (Rigaku Inc., 2008)'
_computing_data_collection 'CrystalClear (Rigaku Inc., 2008)'
_computing_data_reduction 'CrystalClear (Rigaku Inc., 2008)'
_computing_molecular_graphics
;
Mercury: visualization and analysis of crystal structures, C. F. Macrae,
P. R. Edgington, P. McCabe, E. Pidcock, G. P. Shields, R. Taylor,
M. Towler and J. van de Streek, J. Appl. Cryst., 39, 453-457, 2006.
;
_computing_publication_material 'SHELX-97 (Sheldrick, 1997)'
_computing_structure_refinement 'SHELXL-97 (Sheldrick, 1997)'
_computing_structure_solution 'SHELXS-97 (Sheldrick, 1990)'
_diffrn_ambient_temperature 173(2)
_diffrn_detector_area_resol_mean 28.5714
_diffrn_measured_fraction_theta_full 0.982
_diffrn_measured_fraction_theta_max 0.982
_diffrn_measurement_device_type 'Saturn724+ CCD'
_diffrn_measurement_method '\w scans at fixed \c = 45\%'
_diffrn_radiation_monochromator graphite
_diffrn_radiation_source 'fine-focus sealed tube'
_diffrn_radiation_type MoK\a
_diffrn_radiation_wavelength 0.71073
_diffrn_reflns_av_R_equivalents 0.0275
_diffrn_reflns_av_sigmaI/netI 0.0311
_diffrn_reflns_limit_h_max 13
_diffrn_reflns_limit_h_min -13
_diffrn_reflns_limit_k_max 14
_diffrn_reflns_limit_k_min -14
_diffrn_reflns_limit_l_max 18
_diffrn_reflns_limit_l_min -13
_diffrn_reflns_number 7549
_diffrn_reflns_theta_full 27.54
_diffrn_reflns_theta_max 27.54
_diffrn_reflns_theta_min 2.31
_exptl_absorpt_coefficient_mu 0.221
_exptl_absorpt_correction_T_max 1.0000
_exptl_absorpt_correction_T_min 0.7400
_exptl_absorpt_correction_type multi-scan
_exptl_absorpt_process_details 'CrystalClear (Rigaku Inc., 2008)'
_exptl_crystal_colour Colorless
_exptl_crystal_density_diffrn 1.430
_exptl_crystal_density_method 'not measured'
_exptl_crystal_description block
_exptl_crystal_F_000 744
_exptl_crystal_size_max 0.80
_exptl_crystal_size_mid 0.70
_exptl_crystal_size_min 0.60
_refine_diff_density_max 0.357
_refine_diff_density_min -0.444
_refine_diff_density_rms 0.054
_refine_ls_extinction_method none
_refine_ls_goodness_of_fit_ref 1.139
_refine_ls_hydrogen_treatment constr
_refine_ls_matrix_type full
_refine_ls_number_parameters 226
_refine_ls_number_reflns 3746
_refine_ls_number_restraints 0
_refine_ls_restrained_S_all 1.139
_refine_ls_R_factor_all 0.0529
_refine_ls_R_factor_gt 0.0504
_refine_ls_shift/su_max 0.004
_refine_ls_shift/su_mean 0.001
_refine_ls_structure_factor_coef Fsqd
_refine_ls_weighting_details 'calc w=1/[\s^2^(Fo^2^)+(0.0505P)^2^+1.1839P] where P=(Fo^2^+2Fc^2^)/3'
_refine_ls_weighting_scheme calc
_refine_ls_wR_factor_gt 0.1260
_refine_ls_wR_factor_ref 0.1280
_reflns_number_gt 3595
_reflns_number_total 3746
_reflns_threshold_expression >2sigma(I)
_cod_data_source_file c2cc16055b.txt
_cod_data_source_block a1
_cod_original_sg_symbol_H-M P2(1)/c
_cod_database_code 7107245

loop_
_symmetry_equiv_pos_as_xyz
'x, y, z'
'-x, y+1/2, -z+1/2'
'-x, -y, -z'
'x, -y-1/2, z-1/2'

loop_
_atom_site_label
_atom_site_type_symbol
_atom_site_fract_x
_atom_site_fract_y
_atom_site_fract_z
_atom_site_U_iso_or_equiv
_atom_site_adp_type
_atom_site_occupancy
_atom_site_symmetry_multiplicity
_atom_site_calc_flag
_atom_site_refinement_flags
S1 S 0.48744(5) 0.82441(4) 0.13427(4) 0.02612(14) Uani 1 1 d .
O1 O 0.39086(14) 0.90731(13) 0.08394(12) 0.0359(4) Uani 1 1 d .
O2 O 0.44429(16) 0.73467(13) 0.18719(12) 0.0369(4) Uani 1 1 d .
O3 O 0.98504(15) 0.70923(14) 0.10516(11) 0.0374(4) Uani 1 1 d .
O4 O 0.95157(13) 0.81496(13) -0.03340(10) 0.0289(3) Uani 1 1 d .
N1 N 0.55968(15) 0.76703(13) 0.05540(11) 0.0230(3) Uani 1 1 d .
C6 C 0.91195(19) 0.76246(16) 0.03806(14) 0.0251(4) Uani 1 1 d .
C7 C 0.72580(17) 0.62112(15) 0.13827(13) 0.0218(4) Uani 1 1 d .
C8 C 0.74301(19) 0.83262(15) 0.19371(13) 0.0227(4) Uani 1 1 d .
C9 C 0.70555(17) 0.74652(15) 0.10726(13) 0.0214(4) Uani 1 1 d .
C10 C 0.63347(19) 0.88540(16) 0.21157(14) 0.0260(4) Uani 1 1 d .
C11 C 0.6785(2) 0.82211(17) -0.05372(15) 0.0284(4) Uani 1 1 d .
H11A H 0.6995 0.8483 -0.1114 0.034 Uiso 1 1 calc R
C12 C 0.76775(18) 0.77974(16) 0.02542(14) 0.0236(4) Uani 1 1 d .
C13 C 0.78979(19) 0.58825(17) 0.23500(14) 0.0263(4) Uani 1 1 d .
H13A H 0.8262 0.6446 0.2839 0.032 Uiso 1 1 calc R
C14 C 0.5423(2) 0.82398(18) -0.04223(15) 0.0303(4) Uani 1 1 d .
H14A H 0.4793 0.7811 -0.0964 0.036 Uiso 1 1 calc R
H14B H 0.5098 0.9033 -0.0414 0.036 Uiso 1 1 calc R
C15 C 0.6763(2) 0.53739(17) 0.06687(15) 0.0294(4) Uani 1 1 d .
H15A H 0.6333 0.5590 0.0002 0.035 Uiso 1 1 calc R
C16 C 0.8814(2) 0.95433(19) 0.31904(16) 0.0340(5) Uani 1 1 d .
H16A H 0.9674 0.9787 0.3569 0.041 Uiso 1 1 calc R
C17 C 0.8696(2) 0.86668(17) 0.24999(14) 0.0272(4) Uani 1 1 d .
H17A H 0.9467 0.8306 0.2413 0.033 Uiso 1 1 calc R
C18 C 0.7509(2) 0.39005(18) 0.19005(17) 0.0343(5) Uani 1 1 d .
H18A H 0.7583 0.3115 0.2079 0.041 Uiso 1 1 calc R
C19 C 0.8008(2) 0.47280(18) 0.26064(16) 0.0322(4) Uani 1 1 d .
H19A H 0.8431 0.4510 0.3274 0.039 Uiso 1 1 calc R
C20 C 1.09114(19) 0.79845(19) -0.02893(15) 0.0310(4) Uani 1 1 d .
H20A H 1.1061 0.7191 -0.0478 0.037 Uiso 1 1 calc R
H20B H 1.1488 0.8127 0.0393 0.037 Uiso 1 1 calc R
C21 C 0.7691(2) 1.00687(19) 0.33356(16) 0.0376(5) Uani 1 1 d .
H21A H 0.7796 1.0674 0.3803 0.045 Uiso 1 1 calc R
C22 C 0.6895(2) 0.42254(18) 0.09240(17) 0.0349(5) Uani 1 1 d .
H22A H 0.6564 0.3659 0.0430 0.042 Uiso 1 1 calc R
C23 C 1.1231(2) 0.8819(2) -0.10041(18) 0.0410(5) Uani 1 1 d .
H23A H 1.2164 0.8731 -0.0993 0.061 Uiso 1 1 calc R
H23B H 1.1081 0.9601 -0.0809 0.061 Uiso 1 1 calc R
H23C H 1.0655 0.8669 -0.1676 0.061 Uiso 1 1 calc R
C24 C 0.6426(2) 0.97186(18) 0.28070(16) 0.0343(5) Uani 1 1 d .
H24A H 0.5654 1.0056 0.2913 0.041 Uiso 1 1 calc R

loop_
_atom_site_aniso_label
_atom_site_aniso_U_11
_atom_site_aniso_U_22
_atom_site_aniso_U_33
_atom_site_aniso_U_23
_atom_site_aniso_U_13
_atom_site_aniso_U_12
S1 0.0237(2) 0.0240(3) 0.0328(3) -0.00085(18) 0.01160(19) -0.00135(17)
O1 0.0258(7) 0.0344(8) 0.0477(9) -0.0003(7) 0.0111(6) 0.0054(6)
O2 0.0417(8) 0.0321(8) 0.0446(9) -0.0017(7) 0.0249(7) -0.0088(6)
O3 0.0298(7) 0.0456(9) 0.0388(8) 0.0168(7) 0.0129(6) 0.0094(7)
O4 0.0233(6) 0.0373(8) 0.0280(7) 0.0067(6) 0.0106(5) 0.0005(6)
N1 0.0218(7) 0.0223(8) 0.0247(7) 0.0009(6) 0.0066(6) 0.0014(6)
C6 0.0268(9) 0.0243(9) 0.0256(9) -0.0007(7) 0.0100(7) -0.0010(7)
C7 0.0222(8) 0.0203(8) 0.0250(8) 0.0003(7) 0.0102(7) -0.0004(7)
C8 0.0270(9) 0.0199(8) 0.0218(8) 0.0004(7) 0.0081(7) -0.0018(7)
C9 0.0205(8) 0.0216(9) 0.0226(8) -0.0010(7) 0.0070(7) -0.0017(6)
C10 0.0294(9) 0.0220(9) 0.0278(9) 0.0004(7) 0.0100(7) -0.0008(7)
C11 0.0304(10) 0.0298(10) 0.0260(9) 0.0025(8) 0.0099(8) -0.0001(8)
C12 0.0257(9) 0.0215(9) 0.0250(9) 0.0001(7) 0.0094(7) -0.0015(7)
C13 0.0305(9) 0.0240(9) 0.0253(9) 0.0003(7) 0.0093(7) -0.0005(7)
C14 0.0263(9) 0.0354(11) 0.0277(9) 0.0077(8) 0.0052(8) 0.0012(8)
C15 0.0324(10) 0.0269(10) 0.0271(9) -0.0031(8) 0.0056(8) -0.0009(8)
C16 0.0375(11) 0.0306(11) 0.0310(10) -0.0046(8) 0.0051(8) -0.0089(9)
C17 0.0282(9) 0.0250(9) 0.0280(9) -0.0007(7) 0.0072(7) -0.0030(7)
C18 0.0350(11) 0.0225(10) 0.0487(12) 0.0061(9) 0.0174(9) 0.0015(8)
C19 0.0373(11) 0.0293(10) 0.0320(10) 0.0085(8) 0.0131(9) 0.0031(8)
C20 0.0239(9) 0.0397(11) 0.0312(10) 0.0012(9) 0.0111(8) 0.0002(8)
C21 0.0521(13) 0.0273(10) 0.0339(11) -0.0110(9) 0.0132(10) -0.0054(9)
C22 0.0357(11) 0.0234(10) 0.0442(12) -0.0069(9) 0.0092(9) -0.0035(8)
C23 0.0324(11) 0.0504(14) 0.0439(12) 0.0083(11) 0.0170(9) -0.0044(10)
C24 0.0408(11) 0.0294(10) 0.0361(11) -0.0025(9) 0.0167(9) 0.0014(9)

loop_
_atom_type_symbol
_atom_type_description
_atom_type_scat_dispersion_real
_atom_type_scat_dispersion_imag
_atom_type_scat_source
C C 0.0033 0.0016 'International Tables Vol C Tables 4.2.6.8 and 6.1.1.4'
H H 0.0000 0.0000 'International Tables Vol C Tables 4.2.6.8 and 6.1.1.4'
N N 0.0061 0.0033 'International Tables Vol C Tables 4.2.6.8 and 6.1.1.4'
O O 0.0106 0.0060 'International Tables Vol C Tables 4.2.6.8 and 6.1.1.4'
S S 0.1246 0.1234 'International Tables Vol C Tables 4.2.6.8 and 6.1.1.4'

loop_
_geom_angle_atom_site_label_1
_geom_angle_atom_site_label_2
_geom_angle_atom_site_label_3
_geom_angle
O2 S1 O1 117.90(10)
O2 S1 N1 108.92(9)
O1 S1 N1 109.78(9)
O2 S1 C10 109.02(10)
O1 S1 C10 113.46(9)
N1 S1 C10 95.37(9)
C6 O4 C20 115.43(15)
C14 N1 C9 110.75(15)
C14 N1 S1 118.54(13)
C9 N1 S1 109.62(12)
O3 C6 O4 123.98(18)
O3 C6 C12 124.19(18)
O4 C6 C12 111.83(16)
C13 C7 C15 119.17(17)
C13 C7 C9 122.30(16)
C15 C7 C9 118.52(16)
C10 C8 C17 118.22(17)
C10 C8 C9 113.33(16)
C17 C8 C9 128.35(17)
N1 C9 C12 100.85(14)
N1 C9 C7 109.16(14)
C12 C9 C7 113.88(15)
N1 C9 C8 105.68(14)
C12 C9 C8 111.13(15)
C7 C9 C8 114.82(15)
C24 C10 C8 123.79(19)
C24 C10 S1 127.08(16)
C8 C10 S1 109.13(14)
C12 C11 C14 112.60(17)
C12 C11 H11A 123.7
C14 C11 H11A 123.7
C11 C12 C6 126.91(18)
C11 C12 C9 112.03(16)
C6 C12 C9 121.06(16)
C7 C13 C19 120.19(18)
C7 C13 H13A 119.9
C19 C13 H13A 119.9
C11 C14 N1 103.12(15)
C11 C14 H14A 111.1
N1 C14 H14A 111.1
C11 C14 H14B 111.1
N1 C14 H14B 111.1
H14A C14 H14B 109.1
C22 C15 C7 120.41(19)
C22 C15 H15A 119.8
C7 C15 H15A 119.8
C17 C16 C21 121.1(2)
C17 C16 H16A 119.4
C21 C16 H16A 119.4
C16 C17 C8 119.04(19)
C16 C17 H17A 120.5
C8 C17 H17A 120.5
C19 C18 C22 119.43(19)
C19 C18 H18A 120.3
C22 C18 H18A 120.3
C18 C19 C13 120.55(19)
C18 C19 H19A 119.7
C13 C19 H19A 119.7
O4 C20 C23 107.32(17)
O4 C20 H20A 110.2
C23 C20 H20A 110.2
O4 C20 H20B 110.2
C23 C20 H20B 110.2
H20A C20 H20B 108.5
C24 C21 C16 120.73(19)
C24 C21 H21A 119.6
C16 C21 H21A 119.6
C15 C22 C18 120.2(2)
C15 C22 H22A 119.9
C18 C22 H22A 119.9
C20 C23 H23A 109.5
C20 C23 H23B 109.5
H23A C23 H23B 109.5
C20 C23 H23C 109.5
H23A C23 H23C 109.5
H23B C23 H23C 109.5
C21 C24 C10 117.1(2)
C21 C24 H24A 121.5
C10 C24 H24A 121.5

loop_
_geom_bond_atom_site_label_1
_geom_bond_atom_site_label_2
_geom_bond_distance
S1 O2 1.4324(15)
S1 O1 1.4336(16)
S1 N1 1.6535(16)
S1 C10 1.755(2)
O3 C6 1.204(2)
O4 C6 1.341(2)
O4 C20 1.460(2)
N1 C14 1.489(2)
N1 C9 1.513(2)
C6 C12 1.485(3)
C7 C13 1.387(3)
C7 C15 1.391(3)
C7 C9 1.527(3)
C8 C10 1.389(3)
C8 C17 1.394(3)
C8 C9 1.540(2)
C9 C12 1.526(2)
C10 C24 1.386(3)
C11 C12 1.327(3)
C11 C14 1.482(3)
C11 H11A 0.9500
C13 C19 1.394(3)
C13 H13A 0.9500
C14 H14A 0.9900
C14 H14B 0.9900
C15 C22 1.387(3)
C15 H15A 0.9500
C16 C17 1.392(3)
C16 C21 1.394(3)
C16 H16A 0.9500
C17 H17A 0.9500
C18 C19 1.377(3)
C18 C22 1.391(3)
C18 H18A 0.9500
C19 H19A 0.9500
C20 C23 1.506(3)
C20 H20A 0.9900
C20 H20B 0.9900
C21 C24 1.384(3)
C21 H21A 0.9500
C22 H22A 0.9500
C23 H23A 0.9800
C23 H23B 0.9800
C23 H23C 0.9800
C24 H24A 0.9500

loop_
_geom_torsion_atom_site_label_1
_geom_torsion_atom_site_label_2
_geom_torsion_atom_site_label_3
_geom_torsion_atom_site_label_4
_geom_torsion
O2 S1 N1 C14 144.68(14)
O1 S1 N1 C14 14.21(16)
C10 S1 N1 C14 -103.09(15)
O2 S1 N1 C9 -86.86(13)
O1 S1 N1 C9 142.68(12)
C10 S1 N1 C9 25.37(13)
C20 O4 C6 O3 3.5(3)
C20 O4 C6 C12 -177.60(16)
C14 N1 C9 C12 -8.02(19)
S1 N1 C9 C12 -140.66(12)
C14 N1 C9 C7 -128.22(16)
S1 N1 C9 C7 99.13(14)
C14 N1 C9 C8 107.78(17)
S1 N1 C9 C8 -24.87(16)
C13 C7 C9 N1 -126.87(18)
C15 C7 C9 N1 52.2(2)
C13 C7 C9 C12 121.30(19)
C15 C7 C9 C12 -59.6(2)
C13 C7 C9 C8 -8.4(2)
C15 C7 C9 C8 170.62(17)
C10 C8 C9 N1 11.9(2)
C17 C8 C9 N1 -164.27(18)
C10 C8 C9 C12 120.50(17)
C17 C8 C9 C12 -55.7(2)
C10 C8 C9 C7 -108.43(18)
C17 C8 C9 C7 75.4(2)
C17 C8 C10 C24 1.5(3)
C9 C8 C10 C24 -175.16(18)
C17 C8 C10 S1 -178.19(14)
C9 C8 C10 S1 5.2(2)
O2 S1 C10 C24 -85.7(2)
O1 S1 C10 C24 47.9(2)
N1 S1 C10 C24 162.21(19)
O2 S1 C10 C8 93.99(15)
O1 S1 C10 C8 -132.44(14)
N1 S1 C10 C8 -18.15(15)
C14 C11 C12 C6 178.18(18)
C14 C11 C12 C9 -1.0(2)
O3 C6 C12 C11 -169.1(2)
O4 C6 C12 C11 12.0(3)
O3 C6 C12 C9 10.0(3)
O4 C6 C12 C9 -168.92(16)
N1 C9 C12 C11 5.5(2)
C7 C9 C12 C11 122.27(18)
C8 C9 C12 C11 -106.17(19)
N1 C9 C12 C6 -173.72(16)
C7 C9 C12 C6 -56.9(2)
C8 C9 C12 C6 74.6(2)
C15 C7 C13 C19 -1.8(3)
C9 C7 C13 C19 177.22(18)
C12 C11 C14 N1 -4.1(2)
C9 N1 C14 C11 7.7(2)
S1 N1 C14 C11 135.61(14)
C13 C7 C15 C22 0.8(3)
C9 C7 C15 C22 -178.32(18)
C21 C16 C17 C8 1.0(3)
C10 C8 C17 C16 -2.2(3)
C9 C8 C17 C16 173.89(18)
C22 C18 C19 C13 0.2(3)
C7 C13 C19 C18 1.3(3)
C6 O4 C20 C23 -168.50(17)
C17 C16 C21 C24 1.1(3)
C7 C15 C22 C18 0.8(3)
C19 C18 C22 C15 -1.3(3)
C16 C21 C24 C10 -1.8(3)
C8 C10 C24 C21 0.5(3)
S1 C10 C24 C21 -179.89(16)
